data_4072598
loop_
_publ_author_name
'Anantharaman, Ganapathi'
'Elango, Kandasamy'

_publ_section_title
;
 Synthesis and Characterization of NHC-Stabilized Zinc Aryloxide and Zinc
 Hydroxyaryloxide&#x2020;
;
_journal_issue 4
_journal_name_full Organometallics
_journal_page_first 1089
_journal_paper_doi 10.1021/om060867r
_journal_volume 26
_journal_year 2007
_chemical_formula_sum 'C45 H58 N2 O2 Zn'
_chemical_formula_weight 724.30
_chemical_name_systematic
; 
 ? 
;
_space_group_IT_number 15
_symmetry_cell_setting monoclinic
_symmetry_space_group_name_Hall '-C 2yc'
_symmetry_space_group_name_H-M 'C 1 2/c 1'
_atom_sites_solution_hydrogens geom
_atom_sites_solution_primary direct
_atom_sites_solution_secondary difmap
_audit_creation_method SHELXL-97
_cell_angle_alpha 90.00
_cell_angle_beta 115.14(3)
_cell_angle_gamma 90.00
_cell_formula_units_Z 4
_cell_length_a 24.015(5)
_cell_length_b 9.998(2)
_cell_length_c 18.294(4)
_cell_measurement_temperature '100 K(2)'
_cell_volume 3976.3(17)
_computing_structure_refinement 'SHELXL-97 (Sheldrick, 1997)'
_computing_structure_solution 'SHELXS-97 (Sheldrick, 1990)'
_diffrn_ambient_temperature 293(2)
_diffrn_measured_fraction_theta_full 0.996
_diffrn_measured_fraction_theta_max 0.996
_diffrn_measurement_device_type 'Stoe IPDS'
_diffrn_radiation_monochromator graphite
_diffrn_radiation_source 'fine-focus sealed tube'
_diffrn_radiation_type MoK\a
_diffrn_radiation_wavelength 0.71073
_diffrn_reflns_av_R_equivalents 0.0420
_diffrn_reflns_av_sigmaI/netI 0.0531
_diffrn_reflns_limit_h_max 31
_diffrn_reflns_limit_h_min -30
_diffrn_reflns_limit_k_max 13
_diffrn_reflns_limit_k_min -8
_diffrn_reflns_limit_l_max 24
_diffrn_reflns_limit_l_min -21
_diffrn_reflns_number 13023
_diffrn_reflns_theta_full 28.33
_diffrn_reflns_theta_max 28.33
_diffrn_reflns_theta_min 2.24
_exptl_absorpt_coefficient_mu 0.656
_exptl_absorpt_correction_type none
_exptl_crystal_colour colourless
_exptl_crystal_density_diffrn 1.210
_exptl_crystal_density_method 'not measured'
_exptl_crystal_description prism
_exptl_crystal_F_000 1552
_exptl_crystal_size_max 0.3
_exptl_crystal_size_mid 0.3
_exptl_crystal_size_min 0.3
_refine_diff_density_max 1.105
_refine_diff_density_min -1.118
_refine_diff_density_rms 0.134
_refine_ls_extinction_method none
_refine_ls_goodness_of_fit_ref 1.162
_refine_ls_hydrogen_treatment mixed
_refine_ls_matrix_type full
_refine_ls_number_parameters 234
_refine_ls_number_reflns 4943
_refine_ls_number_restraints 0
_refine_ls_restrained_S_all 1.162
_refine_ls_R_factor_all 0.0801
_refine_ls_R_factor_gt 0.0506
_refine_ls_shift/su_max 0.000
_refine_ls_shift/su_mean 0.000
_refine_ls_structure_factor_coef Fsqd
_refine_ls_weighting_details 'calc w=1/[\s^2^(Fo^2^)+(0.0000P)^2^+25.8316P] where P=(Fo^2^+2Fc^2^)/3'
_refine_ls_weighting_scheme calc
_refine_ls_wR_factor_gt 0.0975
_refine_ls_wR_factor_ref 0.1397
_reflns_number_gt 3782
_reflns_number_total 4943
_reflns_threshold_expression >2sigma(I)
_cod_data_source_file om060867rsi20060922_074227.cif
_cod_data_source_block complex2
_cod_original_cell_volume 3976.5(14)
_cod_original_sg_symbol_H-M C2/c
_cod_database_code 4072598

loop_
_symmetry_equiv_pos_as_xyz
'x, y, z'
'-x, y, -z+1/2'
'x+1/2, y+1/2, z'
'-x+1/2, y+1/2, -z+1/2'
'-x, -y, -z'
'x, -y, z-1/2'
'-x+1/2, -y+1/2, -z'
'x+1/2, -y+1/2, z-1/2'

loop_
_atom_site_label
_atom_site_type_symbol
_atom_site_fract_x
_atom_site_fract_y
_atom_site_fract_z
_atom_site_U_iso_or_equiv
_atom_site_adp_type
_atom_site_occupancy
_atom_site_symmetry_multiplicity
_atom_site_calc_flag
_atom_site_refinement_flags
Zn1 Zn 0.0000 0.49690(5) 0.2500 0.01725(13) Uani 1 2 d S
O1 O 0.05165(11) 0.4260(2) 0.20672(15) 0.0240(5) Uani 1 1 d .
N1 N 0.04660(12) 0.7781(3) 0.29366(16) 0.0184(5) Uani 1 1 d .
C1 C 0.0000 0.6952(4) 0.2500 0.0200(9) Uani 1 2 d S
C3 C 0.10593(14) 0.7254(3) 0.34835(19) 0.0194(6) Uani 1 1 d .
C12 C 0.05343(15) 0.3058(3) 0.1766(2) 0.0215(7) Uani 1 1 d .
C8 C 0.14912(15) 0.7001(3) 0.3178(2) 0.0205(6) Uani 1 1 d .
C7 C 0.20431(15) 0.6410(3) 0.3699(2) 0.0229(7) Uani 1 1 d .
H7 H 0.2343 0.6246 0.3515 0.027 Uiso 1 1 calc R
C14 C 0.11347(17) 0.1129(3) 0.1736(2) 0.0251(7) Uani 1 1 d .
H14 H 0.1510 0.0684 0.1921 0.030 Uiso 1 1 calc R
C16 C 0.00621(16) 0.1197(3) 0.0876(2) 0.0244(7) Uani 1 1 d .
H16 H -0.0285 0.0795 0.0484 0.029 Uiso 1 1 calc R
C21 C 0.16863(16) 0.3096(3) 0.2621(2) 0.0252(7) Uani 1 1 d .
H21 H 0.1565 0.3734 0.2934 0.030 Uiso 1 1 calc R
C17 C 0.00085(16) 0.2460(3) 0.1156(2) 0.0249(7) Uani 1 1 d .
C18 C -0.06016(16) 0.3197(4) 0.0780(2) 0.0251(7) Uani 1 1 d .
H18 H -0.0543 0.4061 0.1056 0.030 Uiso 1 1 calc R
C6 C 0.21585(15) 0.6060(3) 0.4482(2) 0.0246(7) Uani 1 1 d .
C5 C 0.17140(16) 0.6345(4) 0.4758(2) 0.0261(7) Uani 1 1 d .
H5 H 0.1792 0.6126 0.5287 0.031 Uiso 1 1 calc R
C13 C 0.11097(15) 0.2384(3) 0.2041(2) 0.0227(7) Uani 1 1 d .
C2 C 0.02946(15) 0.9115(3) 0.2777(2) 0.0225(7) Uani 1 1 d .
H2 H 0.0538 0.9860 0.3008 0.027 Uiso 1 1 calc R
C9 C 0.13517(16) 0.7295(4) 0.2311(2) 0.0256(7) Uani 1 1 d .
H9A H 0.1052 0.6669 0.1966 0.038 Uiso 1 1 calc R
H9B H 0.1722 0.7218 0.2234 0.038 Uiso 1 1 calc R
H9C H 0.1192 0.8187 0.2179 0.038 Uiso 1 1 calc R
C15 C 0.06142(17) 0.0523(4) 0.1163(2) 0.0280(8) Uani 1 1 d .
H15 H 0.0637 -0.0329 0.0973 0.034 Uiso 1 1 calc R
C4 C 0.11570(15) 0.6947(3) 0.4270(2) 0.0226(7) Uani 1 1 d .
C22 C 0.19609(17) 0.3896(4) 0.2139(2) 0.0308(8) Uani 1 1 d .
H22A H 0.2083 0.3293 0.1825 0.046 Uiso 1 1 calc R
H22B H 0.2313 0.4386 0.2504 0.046 Uiso 1 1 calc R
H22C H 0.1659 0.4508 0.1785 0.046 Uiso 1 1 calc R
C23 C 0.21732(17) 0.2168(4) 0.3218(2) 0.0325(8) Uani 1 1 d .
H23A H 0.1992 0.1639 0.3499 0.049 Uiso 1 1 calc R
H23B H 0.2503 0.2692 0.3601 0.049 Uiso 1 1 calc R
H23C H 0.2330 0.1590 0.2931 0.049 Uiso 1 1 calc R
C11 C 0.27458(16) 0.5355(4) 0.5016(2) 0.0325(8) Uani 1 1 d .
H11A H 0.2666 0.4418 0.5036 0.049 Uiso 1 1 calc R
H11B H 0.2901 0.5723 0.5551 0.049 Uiso 1 1 calc R
H11C H 0.3045 0.5474 0.4802 0.049 Uiso 1 1 calc R
C19 C -0.07946(19) 0.3489(5) -0.0109(2) 0.0401(10) Uani 1 1 d .
H19A H -0.0841 0.2663 -0.0397 0.060 Uiso 1 1 calc R
H19B H -0.0486 0.4026 -0.0170 0.060 Uiso 1 1 calc R
H19C H -0.1179 0.3963 -0.0322 0.060 Uiso 1 1 calc R
C10 C 0.06802(18) 0.7231(4) 0.4580(2) 0.0347(9) Uani 1 1 d .
H10A H 0.0568 0.8159 0.4501 0.052 Uiso 1 1 calc R
H10B H 0.0846 0.7023 0.5146 0.052 Uiso 1 1 calc R
H10C H 0.0323 0.6690 0.4293 0.052 Uiso 1 1 calc R
C20 C -0.11058(18) 0.2471(4) 0.0906(3) 0.0389(10) Uani 1 1 d .
H20A H -0.1476 0.2993 0.0686 0.058 Uiso 1 1 calc R
H20B H -0.0983 0.2339 0.1474 0.058 Uiso 1 1 calc R
H20C H -0.1178 0.1619 0.0640 0.058 Uiso 1 1 calc R

loop_
_atom_site_aniso_label
_atom_site_aniso_U_11
_atom_site_aniso_U_22
_atom_site_aniso_U_33
_atom_site_aniso_U_23
_atom_site_aniso_U_13
_atom_site_aniso_U_12
Zn1 0.0171(2) 0.0153(2) 0.0198(3) 0.000 0.0083(2) 0.000
O1 0.0248(12) 0.0167(11) 0.0360(14) -0.0046(10) 0.0182(11) 0.0013(9)
N1 0.0174(13) 0.0165(13) 0.0219(13) -0.0019(11) 0.0089(11) -0.0027(10)
C1 0.022(2) 0.015(2) 0.034(3) 0.000 0.022(2) 0.000
C3 0.0182(15) 0.0154(15) 0.0235(16) -0.0019(12) 0.0076(13) -0.0025(12)
C12 0.0257(17) 0.0191(16) 0.0271(17) 0.0002(13) 0.0184(14) -0.0034(13)
C8 0.0200(16) 0.0176(15) 0.0255(17) -0.0019(13) 0.0113(13) -0.0030(12)
C7 0.0193(16) 0.0215(16) 0.0284(17) -0.0022(13) 0.0107(14) 0.0001(13)
C14 0.0303(18) 0.0198(17) 0.0287(18) 0.0009(14) 0.0159(15) 0.0059(14)
C16 0.0273(17) 0.0205(16) 0.0238(17) -0.0053(13) 0.0092(14) -0.0032(14)
C21 0.0243(17) 0.0249(17) 0.0287(18) -0.0044(14) 0.0135(15) -0.0016(14)
C17 0.0239(17) 0.0239(17) 0.0313(18) 0.0029(14) 0.0159(15) -0.0005(14)
C18 0.0253(17) 0.0250(17) 0.0277(18) 0.0005(14) 0.0139(15) 0.0027(14)
C6 0.0202(16) 0.0197(16) 0.0291(18) -0.0010(14) 0.0058(14) -0.0025(13)
C5 0.0298(18) 0.0255(18) 0.0188(16) 0.0018(13) 0.0065(14) -0.0026(14)
C13 0.0241(17) 0.0254(17) 0.0217(16) -0.0003(13) 0.0126(14) -0.0007(14)
C2 0.0249(16) 0.0133(14) 0.0326(18) -0.0030(13) 0.0154(15) -0.0024(13)
C9 0.0229(17) 0.0323(19) 0.0235(17) 0.0043(14) 0.0117(14) 0.0061(15)
C15 0.040(2) 0.0190(16) 0.0277(18) -0.0011(14) 0.0167(16) 0.0004(15)
C4 0.0258(17) 0.0207(16) 0.0223(17) -0.0066(13) 0.0112(14) -0.0045(13)
C22 0.0290(19) 0.0264(19) 0.039(2) -0.0008(16) 0.0164(17) -0.0010(15)
C23 0.0268(19) 0.041(2) 0.032(2) 0.0007(17) 0.0139(16) 0.0012(16)
C11 0.0250(18) 0.029(2) 0.033(2) 0.0050(16) 0.0028(15) 0.0011(15)
C19 0.044(2) 0.050(3) 0.034(2) 0.0140(19) 0.0235(19) 0.021(2)
C10 0.039(2) 0.042(2) 0.032(2) 0.0017(17) 0.0242(18) 0.0027(18)
C20 0.029(2) 0.046(2) 0.047(2) 0.008(2) 0.0216(19) 0.0016(18)

loop_
_atom_type_symbol
_atom_type_description
_atom_type_scat_dispersion_real
_atom_type_scat_dispersion_imag
_atom_type_scat_source
C C 0.0033 0.0016 'International Tables Vol C Tables 4.2.6.8 and 6.1.1.4'
H H 0.0000 0.0000 'International Tables Vol C Tables 4.2.6.8 and 6.1.1.4'
N N 0.0061 0.0033 'International Tables Vol C Tables 4.2.6.8 and 6.1.1.4'
O O 0.0106 0.0060 'International Tables Vol C Tables 4.2.6.8 and 6.1.1.4'
Zn Zn 0.2839 1.4301 'International Tables Vol C Tables 4.2.6.8 and 6.1.1.4'

loop_
_geom_angle_atom_site_label_1
_geom_angle_atom_site_label_2
_geom_angle_atom_site_label_3
_geom_angle
_geom_angle_site_symmetry_1
O1 Zn1 O1 135.47(14) 2
O1 Zn1 C1 112.26(7) 2
O1 Zn1 C1 112.26(7) .
C12 O1 Zn1 131.4(2) .
C1 N1 C2 111.6(3) .
C1 N1 C3 120.7(3) .
C2 N1 C3 127.6(3) .
N1 C1 N1 104.2(4) 2
N1 C1 Zn1 127.92(19) 2
N1 C1 Zn1 127.92(19) .
C4 C3 C8 123.2(3) .
C4 C3 N1 118.6(3) .
C8 C3 N1 118.0(3) .
O1 C12 C17 122.2(3) .
O1 C12 C13 118.6(3) .
C17 C12 C13 119.1(3) .
C7 C8 C3 117.1(3) .
C7 C8 C9 121.7(3) .
C3 C8 C9 121.1(3) .
C6 C7 C8 122.0(3) .
C13 C14 C15 121.5(3) .
C15 C16 C17 122.0(3) .
C13 C21 C23 114.1(3) .
C13 C21 C22 109.2(3) .
C23 C21 C22 110.0(3) .
C16 C17 C12 118.9(3) .
C16 C17 C18 119.8(3) .
C12 C17 C18 121.3(3) .
C20 C18 C19 110.9(3) .
C20 C18 C17 112.3(3) .
C19 C18 C17 112.1(3) .
C7 C6 C5 118.5(3) .
C7 C6 C11 120.7(3) .
C5 C6 C11 120.8(3) .
C4 C5 C6 122.1(3) .
C14 C13 C12 119.2(3) .
C14 C13 C21 121.6(3) .
C12 C13 C21 119.0(3) .
C2 C2 N1 106.31(18) 2
C16 C15 C14 119.1(3) .
C3 C4 C5 117.0(3) .
C3 C4 C10 121.9(3) .
C5 C4 C10 121.1(3) .

loop_
_geom_bond_atom_site_label_1
_geom_bond_atom_site_label_2
_geom_bond_distance
_geom_bond_site_symmetry_2
Zn1 O1 1.872(2) 2
Zn1 O1 1.872(2) .
Zn1 C1 1.983(4) .
O1 C12 1.330(4) .
N1 C1 1.348(4) .
N1 C2 1.390(4) .
N1 C3 1.448(4) .
C1 N1 1.348(4) 2
C3 C4 1.390(5) .
C3 C8 1.394(4) .
C12 C17 1.414(5) .
C12 C13 1.424(5) .
C8 C7 1.393(5) .
C8 C9 1.505(4) .
C7 C6 1.384(5) .
C14 C13 1.384(5) .
C14 C15 1.385(5) .
C16 C15 1.378(5) .
C16 C17 1.389(5) .
C21 C13 1.518(5) .
C21 C23 1.529(5) .
C21 C22 1.533(5) .
C17 C18 1.519(5) .
C18 C20 1.512(5) .
C18 C19 1.518(5) .
C6 C5 1.391(5) .
C6 C11 1.506(5) .
C5 C4 1.391(5) .
C2 C2 1.346(7) 2
C4 C10 1.506(5) .
